data_7222082
loop_
_publ_author_name
'Zba\<cnik, Marija'
'Nogalo, Ivana'
'Cin\<ci\'c, Dominik'
'Kaitner, Branko'

_publ_section_title
;
 Polymorphism control in the mechanochemical and solution-based synthesis
 of a thermochromic Schiff base
;
_journal_issue 41
_journal_name_full CrystEngComm
_journal_page_first 7870
_journal_paper_doi 10.1039/C5CE01445J
_journal_volume 17
_journal_year 2015
_chemical_formula_moiety 'C16 H15 N O3'
_chemical_formula_sum 'C16 H15 N O3'
_chemical_formula_weight 269.29
_chemical_melting_point 376
_chemical_name_common 1-{3-[(2-Hydroxy-3-methoxy-benzylidene)-amino]-phenyl}-ethanone
_chemical_name_systematic 1-{3-[(2-Hydroxy-3-methoxy-benzylidene)-amino]-phenyl}-ethanone
_chemical_properties_physical Thermochromic
_space_group_IT_number 33
_symmetry_cell_setting orthorhombic
_symmetry_space_group_name_Hall 'P 2c -2n'
_symmetry_space_group_name_H-M 'P n a 21'
_atom_sites_solution_hydrogens geom
_atom_sites_solution_primary direct
_atom_sites_solution_secondary difmap
_audit_creation_method SHELXL-97
_audit_update_record
;
2015-05-18 deposited with the CCDC.
2015-09-09 downloaded from the CCDC.
;
_cell_angle_alpha 90.00
_cell_angle_beta 90.00
_cell_angle_gamma 90.00
_cell_formula_units_Z 8
_cell_length_a 19.139(3)
_cell_length_b 5.3140(13)
_cell_length_c 26.000(5)
_cell_measurement_temperature 200(2)
_cell_volume 2644.3(9)
_computing_structure_refinement 'SHELXL-97 (Sheldrick, 1997)'
_computing_structure_solution 'SHELXS-97 (Sheldrick, 1990)'
_diffrn_ambient_temperature 200(2)
_diffrn_measured_fraction_theta_full 0.996
_diffrn_measured_fraction_theta_max 0.996
_diffrn_measurement_device_type 'Oxford Diffraction Xcalibur Kappa CCD'
_diffrn_radiation_monochromator graphite
_diffrn_radiation_source 'fine-focus sealed tube'
_diffrn_radiation_type MoK\a
_diffrn_radiation_wavelength 0.71073
_diffrn_reflns_av_R_equivalents 0.0504
_diffrn_reflns_av_sigmaI/netI 0.0622
_diffrn_reflns_limit_h_max 24
_diffrn_reflns_limit_h_min -24
_diffrn_reflns_limit_k_max 6
_diffrn_reflns_limit_k_min -6
_diffrn_reflns_limit_l_max 33
_diffrn_reflns_limit_l_min -33
_diffrn_reflns_number 16801
_diffrn_reflns_theta_full 27.00
_diffrn_reflns_theta_max 27.00
_diffrn_reflns_theta_min 4.28
_exptl_absorpt_coefficient_mu 0.094
_exptl_absorpt_correction_type none
_exptl_crystal_density_diffrn 1.353
_exptl_crystal_density_method 'not measured'
_exptl_crystal_description rod
_exptl_crystal_F_000 1136
_exptl_crystal_recrystallization_method 'Re-crystallisation from solvent: Ethanol'
_exptl_crystal_size_max 0.96
_exptl_crystal_size_mid 0.18
_exptl_crystal_size_min 0.16
_refine_diff_density_max 0.549
_refine_diff_density_min -0.516
_refine_diff_density_rms 0.117
_refine_ls_abs_structure_details 'Flack H D (1983), Acta Cryst. A39, 876-881'
_refine_ls_extinction_method none
_refine_ls_goodness_of_fit_ref 1.047
_refine_ls_hydrogen_treatment mixed
_refine_ls_matrix_type full
_refine_ls_number_parameters 372
_refine_ls_number_reflns 5701
_refine_ls_number_restraints 5
_refine_ls_restrained_S_all 1.047
_refine_ls_R_factor_all 0.1265
_refine_ls_R_factor_gt 0.0996
_refine_ls_shift/su_max 0.002
_refine_ls_shift/su_mean 0.000
_refine_ls_structure_factor_coef Fsqd
_refine_ls_weighting_details 'calc w=1/[\s^2^(Fo^2^)+(0.2000P)^2^+0.0000P] where P=(Fo^2^+2Fc^2^)/3'
_refine_ls_weighting_scheme calc
_refine_ls_wR_factor_gt 0.2809
_refine_ls_wR_factor_ref 0.2945
_reflns_number_gt 3669
_reflns_number_total 5701
_reflns_threshold_expression >2sigma(I)
_cod_data_source_file c5ce01445j2.cif
_cod_data_source_block I_200K
_cod_depositor_comments
;Adding full bibliography for 7222081--7222084.cif.

The following automatic conversions were performed:

data name '_iucr_refine_instruction_details' was replaced with
'_iucr_refine_instructions_details' as specified in the replacement
file 'data/replacement-values/replacement_tags.lst'.

Automatic conversion script
Id: cif_correct_tags 9268 2022-04-12 08:56:07Z antanas 
;
_cod_database_code 7222082

loop_
_symmetry_equiv_pos_as_xyz
'x, y, z'
'-x, -y, z+1/2'
'-x+1/2, y+1/2, z+1/2'
'x+1/2, -y+1/2, z'

loop_
_atom_site_label
_atom_site_type_symbol
_atom_site_fract_x
_atom_site_fract_y
_atom_site_fract_z
_atom_site_U_iso_or_equiv
_atom_site_adp_type
_atom_site_occupancy
_atom_site_symmetry_multiplicity
_atom_site_calc_flag
_atom_site_refinement_flags
O11 O 0.3882(2) 0.1170(9) 0.21489(16) 0.0452(11) Uani 1 1 d D
H11 H 0.362(3) -0.030(7) 0.217(2) 0.041(17) Uiso 1 1 d D
O12 O 0.4867(2) 0.4593(10) 0.20608(16) 0.0502(12) Uani 1 1 d .
O13 O 0.0987(2) -0.2917(9) 0.40287(16) 0.0461(11) Uani 1 1 d .
N11 N 0.2870(3) -0.0822(8) 0.26900(17) 0.0313(10) Uani 1 1 d .
C11 C 0.3561(3) 0.2621(11) 0.30024(19) 0.0305(12) Uani 1 1 d .
C12 C 0.3972(3) 0.2773(11) 0.2552(2) 0.0293(12) Uani 1 1 d D
C13 C 0.4488(3) 0.4611(10) 0.2519(2) 0.0303(12) Uani 1 1 d .
C14 C 0.4576(3) 0.6320(10) 0.2918(2) 0.0326(12) Uani 1 1 d .
H14 H 0.4915 0.7620 0.2889 0.039 Uiso 1 1 calc R
C15 C 0.4173(3) 0.6135(11) 0.3360(2) 0.0358(13) Uani 1 1 d .
H15 H 0.4244 0.7274 0.3637 0.043 Uiso 1 1 calc R
C16 C 0.3674(3) 0.4321(11) 0.3396(2) 0.0349(13) Uani 1 1 d .
H16 H 0.3397 0.4220 0.3698 0.042 Uiso 1 1 calc R
C17 C 0.3004(3) 0.0811(11) 0.3046(2) 0.0319(12) Uani 1 1 d .
H17 H 0.2724 0.0815 0.3348 0.038 Uiso 1 1 calc R
C18 C 0.2309(3) -0.2620(10) 0.27622(19) 0.0292(12) Uani 1 1 d .
C19 C 0.1864(3) -0.2711(10) 0.31884(18) 0.0266(11) Uani 1 1 d .
H19 H 0.1919 -0.1515 0.3457 0.032 Uiso 1 1 calc R
C110 C 0.1346(3) -0.4511(10) 0.3225(2) 0.0297(11) Uani 1 1 d U
C111 C 0.1255(3) -0.6272(11) 0.2831(2) 0.0340(13) Uani 1 1 d .
H111 H 0.0904 -0.7529 0.2857 0.041 Uiso 1 1 calc R
C112 C 0.1689(3) -0.6159(11) 0.2398(2) 0.0373(13) Uani 1 1 d .
H112 H 0.1619 -0.7304 0.2122 0.045 Uiso 1 1 calc R
C113 C 0.2230(3) -0.4360(11) 0.2367(2) 0.0352(13) Uani 1 1 d .
H113 H 0.2537 -0.4338 0.2080 0.042 Uiso 1 1 calc R
C114 C 0.0908(3) -0.4538(11) 0.3700(2) 0.0372(13) Uani 1 1 d U
C115 C 0.0401(3) -0.6668(12) 0.3781(3) 0.0428(15) Uani 1 1 d .
H11A H 0.0659 -0.8251 0.3816 0.064 Uiso 1 1 calc R
H11B H 0.0085 -0.6779 0.3485 0.064 Uiso 1 1 calc R
H11C H 0.0129 -0.6361 0.4094 0.064 Uiso 1 1 calc R
C116 C 0.5371(3) 0.6586(12) 0.1999(2) 0.0442(15) Uani 1 1 d .
H11D H 0.5143 0.8213 0.2057 0.066 Uiso 1 1 calc R
H11E H 0.5563 0.6535 0.1650 0.066 Uiso 1 1 calc R
H11F H 0.5749 0.6365 0.2249 0.066 Uiso 1 1 calc R
O21 O 0.5738(2) 1.1078(7) 0.10819(15) 0.0402(10) Uani 1 1 d D
O22 O 0.6751(2) 1.4377(9) 0.11559(16) 0.0456(12) Uani 1 1 d .
O23 O 0.2829(2) 0.6932(8) -0.07769(16) 0.0433(11) Uani 1 1 d .
N21 N 0.4668(2) 0.9343(8) 0.05677(17) 0.0325(11) Uani 1 1 d .
C21 C 0.5364(3) 1.2759(10) 0.0263(2) 0.0274(11) Uani 1 1 d .
C22 C 0.5807(3) 1.2730(10) 0.06976(18) 0.0276(11) Uani 1 1 d .
C23 C 0.6351(3) 1.4566(11) 0.07285(19) 0.0313(12) Uani 1 1 d .
C24 C 0.6445(3) 1.6324(11) 0.0344(2) 0.0339(12) Uani 1 1 d .
H24 H 0.6808 1.7537 0.0369 0.041 Uiso 1 1 calc R
C25 C 0.5998(3) 1.6305(11) -0.0087(2) 0.0347(13) Uani 1 1 d .
H25 H 0.6059 1.7525 -0.0350 0.042 Uiso 1 1 calc R
C26 C 0.5475(3) 1.4547(9) -0.0132(2) 0.0308(12) Uani 1 1 d .
H26 H 0.5186 1.4533 -0.0429 0.037 Uiso 1 1 calc R
C27 C 0.4787(3) 1.1015(9) 0.0223(2) 0.0287(11) Uani 1 1 d .
H27 H 0.4487 1.1110 -0.0067 0.034 Uiso 1 1 calc R
C28 C 0.4114(3) 0.7579(11) 0.05199(19) 0.0308(12) Uani 1 1 d .
C29 C 0.3696(3) 0.7379(9) 0.0079(2) 0.0260(11) Uani 1 1 d .
H29 H 0.3758 0.8538 -0.0195 0.031 Uiso 1 1 calc R
C210 C 0.3195(3) 0.5516(9) 0.0039(2) 0.0286(11) Uani 1 1 d .
C211 C 0.3089(3) 0.3853(10) 0.0450(2) 0.0338(13) Uani 1 1 d .
H211 H 0.2743 0.2576 0.0426 0.041 Uiso 1 1 calc R
C212 C 0.3489(3) 0.4077(11) 0.0892(2) 0.0381(14) Uani 1 1 d .
H212 H 0.3418 0.2950 0.1170 0.046 Uiso 1 1 calc R
C213 C 0.3989(3) 0.5930(10) 0.0926(2) 0.0347(13) Uani 1 1 d .
H213 H 0.4255 0.6088 0.1233 0.042 Uiso 1 1 calc R
C214 C 0.2771(3) 0.5295(10) -0.0446(2) 0.0324(12) Uani 1 1 d .
C215 C 0.2267(3) 0.3216(11) -0.0507(2) 0.0413(14) Uani 1 1 d .
H21A H 0.2040 0.3344 -0.0843 0.062 Uiso 1 1 calc R
H21B H 0.1913 0.3320 -0.0235 0.062 Uiso 1 1 calc R
H21C H 0.2513 0.1604 -0.0481 0.062 Uiso 1 1 calc R
C216 C 0.7266(4) 1.6234(12) 0.1221(2) 0.0484(16) Uani 1 1 d .
H21D H 0.7570 1.6272 0.0918 0.073 Uiso 1 1 calc R
H21E H 0.7546 1.5847 0.1527 0.073 Uiso 1 1 calc R
H21F H 0.7042 1.7879 0.1265 0.073 Uiso 1 1 calc R
H21 H 0.532(2) 1.006(12) 0.105(3) 0.058 Uiso 1 1 d D

loop_
_atom_site_aniso_label
_atom_site_aniso_U_11
_atom_site_aniso_U_22
_atom_site_aniso_U_33
_atom_site_aniso_U_23
_atom_site_aniso_U_13
_atom_site_aniso_U_12
O11 0.040(2) 0.057(3) 0.038(2) -0.001(2) 0.010(2) -0.021(2)
O12 0.046(3) 0.071(3) 0.034(2) -0.004(2) 0.007(2) -0.027(2)
O13 0.046(2) 0.047(3) 0.045(2) -0.012(2) 0.020(2) -0.012(2)
N11 0.030(2) 0.036(2) 0.028(2) 0.0033(19) 0.0034(19) -0.003(2)
C11 0.024(2) 0.040(3) 0.027(3) 0.010(2) -0.002(2) -0.005(2)
C12 0.020(3) 0.039(3) 0.029(3) 0.003(2) 0.000(2) 0.005(2)
C13 0.029(3) 0.028(3) 0.034(3) 0.004(2) 0.003(2) 0.006(2)
C14 0.031(3) 0.026(3) 0.041(3) 0.011(2) 0.004(2) 0.001(2)
C15 0.034(3) 0.029(3) 0.044(3) 0.002(2) -0.004(2) 0.002(3)
C16 0.023(3) 0.049(4) 0.032(3) 0.008(2) -0.002(2) 0.004(3)
C17 0.024(2) 0.045(3) 0.027(3) 0.006(2) 0.005(2) -0.001(2)
C18 0.025(3) 0.028(3) 0.034(3) 0.001(2) -0.003(2) 0.005(2)
C19 0.027(3) 0.031(3) 0.022(2) -0.001(2) 0.001(2) 0.001(2)
C110 0.023(3) 0.032(3) 0.034(3) 0.000(2) -0.0045(19) 0.000(2)
C111 0.033(3) 0.041(3) 0.028(3) -0.003(2) 0.001(2) -0.009(3)
C112 0.043(3) 0.036(3) 0.033(3) -0.010(2) 0.000(3) -0.010(3)
C113 0.038(3) 0.039(3) 0.028(3) 0.002(2) 0.005(2) -0.006(3)
C114 0.048(4) 0.035(3) 0.028(3) 0.000(2) 0.000(2) 0.000(3)
C115 0.032(3) 0.050(4) 0.046(3) 0.000(3) 0.001(3) -0.014(3)
C116 0.040(3) 0.049(4) 0.043(3) 0.010(3) 0.013(3) -0.017(3)
O21 0.042(2) 0.047(2) 0.031(2) 0.0069(18) -0.0088(18) -0.014(2)
O22 0.035(2) 0.068(3) 0.034(2) -0.005(2) -0.0081(18) -0.022(2)
O23 0.053(3) 0.041(2) 0.036(2) 0.0038(19) -0.0123(19) -0.017(2)
N21 0.026(2) 0.034(2) 0.037(3) -0.002(2) 0.001(2) -0.001(2)
C21 0.023(2) 0.026(2) 0.033(3) 0.001(2) 0.003(2) 0.004(2)
C22 0.031(3) 0.028(3) 0.024(3) -0.003(2) 0.006(2) -0.005(2)
C23 0.025(3) 0.044(3) 0.024(2) -0.004(2) 0.006(2) 0.000(2)
C24 0.028(3) 0.038(3) 0.036(3) -0.006(2) 0.008(2) -0.012(3)
C25 0.033(3) 0.036(3) 0.035(3) 0.008(2) 0.000(2) 0.002(3)
C26 0.032(3) 0.025(2) 0.036(3) 0.001(2) -0.004(2) 0.008(2)
C27 0.025(3) 0.032(3) 0.029(3) -0.006(2) -0.004(2) 0.005(2)
C28 0.023(3) 0.043(3) 0.026(3) -0.007(2) 0.001(2) 0.005(2)
C29 0.022(2) 0.021(2) 0.035(3) 0.000(2) 0.001(2) 0.000(2)
C210 0.032(3) 0.025(2) 0.029(3) -0.002(2) 0.003(2) 0.005(2)
C211 0.035(3) 0.026(3) 0.041(3) 0.005(2) -0.002(2) 0.000(2)
C212 0.044(3) 0.033(3) 0.037(3) 0.009(2) 0.001(3) 0.005(3)
C213 0.035(3) 0.039(3) 0.030(3) 0.006(2) -0.006(2) 0.016(3)
C214 0.026(3) 0.024(3) 0.047(3) -0.005(2) -0.002(2) 0.001(2)
C215 0.045(4) 0.043(3) 0.035(3) -0.004(3) -0.003(3) -0.009(3)
C216 0.047(4) 0.060(4) 0.039(3) -0.007(3) 0.000(3) -0.010(3)

loop_
_atom_type_symbol
_atom_type_description
_atom_type_scat_dispersion_real
_atom_type_scat_dispersion_imag
_atom_type_scat_source
C C 0.0033 0.0016 'International Tables Vol C Tables 4.2.6.8 and 6.1.1.4'
H H 0.0000 0.0000 'International Tables Vol C Tables 4.2.6.8 and 6.1.1.4'
N N 0.0061 0.0033 'International Tables Vol C Tables 4.2.6.8 and 6.1.1.4'
O O 0.0106 0.0060 'International Tables Vol C Tables 4.2.6.8 and 6.1.1.4'

loop_
_geom_angle_atom_site_label_1
_geom_angle_atom_site_label_2
_geom_angle_atom_site_label_3
_geom_angle
C12 O11 H11 124(3)
C13 O12 C116 115.9(4)
C17 N11 C18 119.7(4)
C16 C11 C12 119.3(5)
C16 C11 C17 119.6(5)
C12 C11 C17 121.0(5)
O11 C12 C13 118.8(5)
O11 C12 C11 122.1(5)
C13 C12 C11 119.1(5)
C14 C13 C12 119.9(5)
C14 C13 O12 125.5(5)
C12 C13 O12 114.6(5)
C15 C14 C13 120.3(5)
C15 C14 H14 119.8
C13 C14 H14 119.8
C16 C15 C14 119.8(6)
C16 C15 H15 120.1
C14 C15 H15 120.1
C15 C16 C11 121.5(5)
C15 C16 H16 119.2
C11 C16 H16 119.2
N11 C17 C11 122.5(5)
N11 C17 H17 118.8
C11 C17 H17 118.8
C113 C18 C19 119.8(5)
C113 C18 N11 115.0(5)
C19 C18 N11 125.2(5)
C110 C19 C18 121.0(5)
C110 C19 H19 119.5
C18 C19 H19 119.5
C19 C110 C111 120.2(5)
C19 C110 C114 117.8(5)
C111 C110 C114 122.0(5)
C110 C111 C112 119.1(5)
C110 C111 H111 120.5
C112 C111 H111 120.5
C111 C112 C113 120.7(5)
C111 C112 H112 119.7
C113 C112 H112 119.7
C18 C113 C112 119.2(5)
C18 C113 H113 120.4
C112 C113 H113 120.4
O13 C114 C110 120.2(5)
O13 C114 C115 120.7(5)
C110 C114 C115 119.0(5)
C114 C115 H11A 109.5
C114 C115 H11B 109.5
H11A C115 H11B 109.5
C114 C115 H11C 109.5
H11A C115 H11C 109.5
H11B C115 H11C 109.5
O12 C116 H11D 109.5
O12 C116 H11E 109.5
H11D C116 H11E 109.5
O12 C116 H11F 109.5
H11D C116 H11F 109.5
H11E C116 H11F 109.5
C22 O21 H21 113(5)
C23 O22 C216 116.4(5)
C27 N21 C28 121.9(5)
C22 C21 C26 119.9(5)
C22 C21 C27 120.5(4)
C26 C21 C27 119.6(5)
O21 C22 C21 123.1(5)
O21 C22 C23 118.6(5)
C21 C22 C23 118.3(4)
O22 C23 C24 124.8(5)
O22 C23 C22 114.1(5)
C24 C23 C22 121.1(5)
C23 C24 C25 119.4(5)
C23 C24 H24 120.3
C25 C24 H24 120.3
C26 C25 C24 121.0(5)
C26 C25 H25 119.5
C24 C25 H25 119.5
C25 C26 C21 120.3(5)
C25 C26 H26 119.9
C21 C26 H26 119.9
N21 C27 C21 122.1(5)
N21 C27 H27 119.0
C21 C27 H27 119.0
C213 C28 C29 118.4(5)
C213 C28 N21 118.4(5)
C29 C28 N21 123.2(5)
C210 C29 C28 120.8(5)
C210 C29 H29 119.6
C28 C29 H29 119.6
C29 C210 C211 119.6(5)
C29 C210 C214 119.6(5)
C211 C210 C214 120.8(5)
C212 C211 C210 119.9(5)
C212 C211 H211 120.1
C210 C211 H211 120.1
C213 C212 C211 120.1(5)
C213 C212 H212 120.0
C211 C212 H212 120.0
C212 C213 C28 121.2(5)
C212 C213 H213 119.4
C28 C213 H213 119.4
O23 C214 C215 121.0(5)
O23 C214 C210 118.9(5)
C215 C214 C210 120.0(5)
C214 C215 H21A 109.5
C214 C215 H21B 109.5
H21A C215 H21B 109.5
C214 C215 H21C 109.5
H21A C215 H21C 109.5
H21B C215 H21C 109.5
O22 C216 H21D 109.5
O22 C216 H21E 109.5
H21D C216 H21E 109.5
O22 C216 H21F 109.5
H21D C216 H21F 109.5
H21E C216 H21F 109.5

loop_
_geom_bond_atom_site_label_1
_geom_bond_atom_site_label_2
_geom_bond_distance
O11 C12 1.361(7)
O11 H11 0.936(19)
O12 C13 1.394(7)
O12 C116 1.442(7)
O13 C114 1.224(7)
N11 C17 1.295(7)
N11 C18 1.451(7)
C11 C16 1.381(8)
C11 C12 1.414(7)
C11 C17 1.440(7)
C12 C13 1.392(8)
C13 C14 1.390(8)
C14 C15 1.387(8)
C14 H14 0.9500
C15 C16 1.360(8)
C15 H15 0.9500
C16 H16 0.9500
C17 H17 0.9500
C18 C113 1.391(8)
C18 C19 1.398(7)
C19 C110 1.381(7)
C19 H19 0.9500
C110 C111 1.397(7)
C110 C114 1.492(8)
C111 C112 1.402(8)
C111 H111 0.9500
C112 C113 1.411(8)
C112 H112 0.9500
C113 H113 0.9500
C114 C115 1.506(8)
C115 H11A 0.9800
C115 H11B 0.9800
C115 H11C 0.9800
C116 H11D 0.9800
C116 H11E 0.9800
C116 H11F 0.9800
O21 C22 1.336(6)
O21 H21 0.97(2)
O22 C23 1.354(7)
O22 C216 1.405(7)
O23 C214 1.228(7)
N21 C27 1.282(7)
N21 C28 1.421(7)
C21 C22 1.413(7)
C21 C26 1.414(7)
C21 C27 1.445(7)
C22 C23 1.429(8)
C23 C24 1.380(8)
C24 C25 1.409(9)
C24 H24 0.9500
C25 C26 1.374(8)
C25 H25 0.9500
C26 H26 0.9500
C27 H27 0.9500
C28 C213 1.393(8)
C28 C29 1.402(7)
C29 C210 1.382(7)
C29 H29 0.9500
C210 C211 1.403(7)
C210 C214 1.504(8)
C211 C212 1.385(9)
C211 H211 0.9500
C212 C213 1.377(9)
C212 H212 0.9500
C213 H213 0.9500
C214 C215 1.475(8)
C215 H21A 0.9800
C215 H21B 0.9800
C215 H21C 0.9800
C216 H21D 0.9800
C216 H21E 0.9800
C216 H21F 0.9800

loop_
_geom_torsion_atom_site_label_1
_geom_torsion_atom_site_label_2
_geom_torsion_atom_site_label_3
_geom_torsion_atom_site_label_4
_geom_torsion
C16 C11 C12 O11 -179.4(5)
C17 C11 C12 O11 -2.6(8)
C16 C11 C12 C13 1.0(8)
C17 C11 C12 C13 177.7(5)
O11 C12 C13 C14 178.0(5)
C11 C12 C13 C14 -2.3(8)
O11 C12 C13 O12 -0.1(7)
C11 C12 C13 O12 179.6(5)
C116 O12 C13 C14 -2.3(8)
C116 O12 C13 C12 175.7(5)
C12 C13 C14 C15 2.8(8)
O12 C13 C14 C15 -179.3(5)
C13 C14 C15 C16 -2.0(8)
C14 C15 C16 C11 0.6(8)
C12 C11 C16 C15 -0.1(8)
C17 C11 C16 C15 -176.9(5)
C18 N11 C17 C11 179.0(5)
C16 C11 C17 N11 179.7(5)
C12 C11 C17 N11 3.0(8)
C17 N11 C18 C113 -177.2(5)
C17 N11 C18 C19 2.4(8)
C113 C18 C19 C110 0.2(8)
N11 C18 C19 C110 -179.5(5)
C18 C19 C110 C111 -0.4(8)
C18 C19 C110 C114 177.9(5)
C19 C110 C111 C112 -0.9(8)
C114 C110 C111 C112 -179.2(5)
C110 C111 C112 C113 2.6(9)
C19 C18 C113 C112 1.5(8)
N11 C18 C113 C112 -178.9(5)
C111 C112 C113 C18 -2.9(9)
C19 C110 C114 O13 4.1(8)
C111 C110 C114 O13 -177.6(6)
C19 C110 C114 C115 -172.4(5)
C111 C110 C114 C115 5.9(8)
C26 C21 C22 O21 -179.3(5)
C27 C21 C22 O21 2.3(8)
C26 C21 C22 C23 1.2(7)
C27 C21 C22 C23 -177.3(5)
C216 O22 C23 C24 4.6(8)
C216 O22 C23 C22 -176.1(5)
O21 C22 C23 O22 1.0(7)
C21 C22 C23 O22 -179.5(4)
O21 C22 C23 C24 -179.7(5)
C21 C22 C23 C24 -0.1(7)
O22 C23 C24 C25 179.1(5)
C22 C23 C24 C25 -0.1(8)
C23 C24 C25 C26 -0.6(8)
C24 C25 C26 C21 1.7(8)
C22 C21 C26 C25 -2.0(7)
C27 C21 C26 C25 176.5(5)
C28 N21 C27 C21 -178.0(5)
C22 C21 C27 N21 -2.2(8)
C26 C21 C27 N21 179.3(5)
C27 N21 C28 C213 -175.8(5)
C27 N21 C28 C29 5.7(8)
C213 C28 C29 C210 -3.0(7)
N21 C28 C29 C210 175.5(5)
C28 C29 C210 C211 2.0(8)
C28 C29 C210 C214 -178.0(5)
C29 C210 C211 C212 -0.5(8)
C214 C210 C211 C212 179.5(5)
C210 C211 C212 C213 0.1(8)
C211 C212 C213 C28 -1.2(8)
C29 C28 C213 C212 2.7(8)
N21 C28 C213 C212 -176.0(5)
C29 C210 C214 O23 -7.3(8)
C211 C210 C214 O23 172.8(5)
C29 C210 C214 C215 176.1(5)
C211 C210 C214 C215 -3.9(8)
